data_4024814
loop_
_publ_author_name
'Christopher W. Bond'
'Alexander J. Cresswell'
'Stephen G. Davies'
'Ai M. Fletcher'
'Wataru Kurosawa'
'James A. Lee'
'Paul M. Roberts'
'Angela J. Russell'
'Andrew D. Smith'
'James E. Thomson'

_publ_contact_author_address
;Department of Chemistry
Chemistry Research laboratory
University of Oxford
Mansfield Road
Oxford
OX1 3TA
UK
;
_publ_contact_author_email steve.davies@chem.ox.ac.uk
_publ_contact_author_fax '+44 1865 275633'
_publ_contact_author_name 'Stephen G. Davies'
_publ_contact_author_phone '+44 1865 275695'
_publ_section_title
;
Ammonium-Directed Oxidation of Cyclic Allylic and Homoallylic Amines
;
_journal_name_full 'Journal of Organic Chemistry'
_journal_page_first 6735
_journal_page_last 6748
_journal_paper_doi 10.1021/jo9012783
_journal_volume 74
_journal_year 2009
_chemical_formula_moiety 'C22 H27 N1 O5 S1'
_chemical_formula_sum 'C22 H27 N O5 S'
_chemical_formula_weight 417.53
_space_group_IT_number 14
_symmetry_cell_setting monoclinic
_symmetry_Int_Tables_number 14
_symmetry_space_group_name_Hall '-P 2yn'
_symmetry_space_group_name_H-M 'P 1 21/n 1'
_atom_sites_solution_hydrogens geom
_atom_sites_solution_primary direct
_audit_creation_date 08-02-26
_audit_creation_method CRYSTALS_ver_12.84
_cell_angle_alpha 90
_cell_angle_beta 90.7608(11)
_cell_angle_gamma 90
_cell_formula_units_Z 4
_cell_length_a 9.6265(2)
_cell_length_b 7.4403(2)
_cell_length_c 29.2042(7)
_cell_measurement_reflns_used 3782
_cell_measurement_temperature 150
_cell_measurement_theta_max 27
_cell_measurement_theta_min 5
_cell_volume 2091.54(9)
_computing_cell_refinement 'DENZO/SCALEPACK (Otwinowski & Minor, 1997)'
_computing_data_collection 'COLLECT (Nonius, 1997-2001).'
_computing_data_reduction 'DENZO/SCALEPACK (Otwinowski & Minor, 1997)'
_computing_molecular_graphics 'CAMERON (Watkin et al., 1996)'
_computing_publication_material 'CRYSTALS (Betteridge et al., 2003)'
_computing_structure_refinement 'CRYSTALS (Betteridge et al., 2003)'
_computing_structure_solution 'USER DEFINED STRUCTURE SOLUTION'
_diffrn_ambient_temperature 150
_diffrn_measured_fraction_theta_full 0.973
_diffrn_measured_fraction_theta_max 0.957
_diffrn_measurement_device_type 'Nonius KappaCCD'
_diffrn_measurement_method \w
_diffrn_radiation_monochromator graphite
_diffrn_radiation_type 'Mo K\a'
_diffrn_radiation_wavelength 0.71073
_diffrn_reflns_av_R_equivalents 0.028
_diffrn_reflns_limit_h_max 12
_diffrn_reflns_limit_h_min -12
_diffrn_reflns_limit_k_max 9
_diffrn_reflns_limit_k_min -8
_diffrn_reflns_limit_l_max 37
_diffrn_reflns_limit_l_min -37
_diffrn_reflns_number 8080
_diffrn_reflns_theta_full 25.013
_diffrn_reflns_theta_max 27.487
_diffrn_reflns_theta_min 5.101
_diffrn_standards_number 0
_exptl_absorpt_coefficient_mu 0.188
_exptl_absorpt_correction_T_max 0.98
_exptl_absorpt_correction_T_min 0.98
_exptl_absorpt_correction_type multi-scan
_exptl_absorpt_process_details 'DENZO/SCALEPACK (Otwinowski & Minor, 1997)'
_exptl_crystal_colour colourless
_exptl_crystal_density_diffrn 1.326
_exptl_crystal_description plate
_exptl_crystal_F_000 888
_exptl_crystal_size_max 0.20
_exptl_crystal_size_mid 0.10
_exptl_crystal_size_min 0.10
_refine_diff_density_max 0.32
_refine_diff_density_min -0.28
_refine_ls_extinction_method None
_refine_ls_goodness_of_fit_ref 1.0510
_refine_ls_hydrogen_treatment constr
_refine_ls_matrix_type full
_refine_ls_number_parameters 262
_refine_ls_number_reflns 2231
_refine_ls_number_restraints 0
_refine_ls_R_factor_all 0.1319
_refine_ls_R_factor_gt 0.0494
_refine_ls_shift/su_max 0.000675
_refine_ls_structure_factor_coef F
_refine_ls_weighting_details
;
 Method, part 1, Chebychev polynomial, (Watkin, 1994, Prince, 1982) 
 [weight] = 1.0/[A~0~*T~0~(x)+A~1~*T~1~(x) ... +A~n-1~]*T~n-1~(x)] 
 where A~i~ are the Chebychev coefficients listed below and x= Fcalc/Fmax 
 Method = Robust Weighting (Prince, 1982) 
 W = [weight] * [1-(deltaF/6*sigmaF)^2^]^2^ 
 A~i~ are: 
 0.808 0.514 0.545 
;
_refine_ls_weighting_scheme calc
_refine_ls_wR_factor_all 0.0951
_refine_ls_wR_factor_gt 0.0563
_refine_ls_wR_factor_ref 0.0563
_reflns_limit_h_max 12
_reflns_limit_h_min -12
_reflns_limit_k_max 9
_reflns_limit_k_min 0
_reflns_limit_l_max 37
_reflns_limit_l_min 0
_reflns_number_gt 2231
_reflns_number_total 4598
_reflns_threshold_expression I>2.0\s(I)
_oxford_diffrn_Wilson_B_factor 0.00
_oxford_diffrn_Wilson_scale 0.00
_oxford_refine_ls_scale 0.2383(7)
_oxford_structure_analysis_title '2261650 SGD198'
_cod_data_source_file jo9012783_si_009.cif
_cod_data_source_block CRYSTALS_cif
_cod_original_sg_symbol_H-M 'P 21/n'
_cod_original_formula_sum 'C22 H27 N1 O5 S1'
_cod_database_code 4024814

loop_
_symmetry_equiv_pos_as_xyz
x,y,z
-x,-y,-z
-x+1/2,y+1/2,-z+1/2
x+1/2,-y+1/2,z+1/2

loop_
_atom_site_label
_atom_site_type_symbol
_atom_site_fract_x
_atom_site_fract_y
_atom_site_fract_z
_atom_site_U_iso_or_equiv
_atom_site_occupancy
_atom_site_adp_type
_atom_site_refinement_flags_posn
_atom_site_refinement_flags_adp
_atom_site_refinement_flags_occupancy
_atom_site_disorder_assembly
_atom_site_disorder_group
_atom_site_attached_hydrogens
S1 S 0.62306(10) 0.57146(12) 0.71369(3) 0.0325 1.0000 Uani . . . . . .
O2 O 0.5923(2) 0.3671(3) 0.70300(7) 0.0248 1.0000 Uani . . . . . .
C3 C 0.4494(3) 0.3047(4) 0.70160(10) 0.0201 1.0000 Uani . . . . . .
C4 C 0.3972(3) 0.2534(4) 0.65277(10) 0.0213 1.0000 Uani . . . . . .
N5 N 0.5091(3) 0.2228(3) 0.61993(8) 0.0209 1.0000 Uani . . . . . .
C6 C 0.4533(3) 0.2121(4) 0.57304(11) 0.0236 1.0000 Uani . . . . . .
C7 C 0.3929(3) 0.3865(4) 0.55563(10) 0.0213 1.0000 Uani . . . . . .
C8 C 0.4556(4) 0.5503(5) 0.56458(12) 0.0342 1.0000 Uani . . . . . .
C9 C 0.4020(5) 0.7069(5) 0.54585(14) 0.0423 1.0000 Uani . . . . . .
C10 C 0.2837(4) 0.7021(5) 0.51836(12) 0.0357 1.0000 Uani . . . . . .
C11 C 0.2211(4) 0.5424(6) 0.50981(14) 0.0408 1.0000 Uani . . . . . .
C12 C 0.2749(4) 0.3848(5) 0.52805(13) 0.0352 1.0000 Uani . . . . . .
C13 C 0.5953(3) 0.0644(4) 0.63048(11) 0.0237 1.0000 Uani . . . . . .
C14 C 0.7321(3) 0.0651(4) 0.60534(10) 0.0232 1.0000 Uani . . . . . .
C15 C 0.7734(3) -0.0845(5) 0.58086(11) 0.0283 1.0000 Uani . . . . . .
C16 C 0.9021(4) -0.0877(5) 0.55987(11) 0.0317 1.0000 Uani . . . . . .
C17 C 0.9898(4) 0.0554(5) 0.56355(12) 0.0320 1.0000 Uani . . . . . .
C18 C 0.9498(4) 0.2063(5) 0.58776(12) 0.0327 1.0000 Uani . . . . . .
C19 C 0.8214(4) 0.2110(5) 0.60836(12) 0.0292 1.0000 Uani . . . . . .
C20 C 0.2981(3) 0.0913(5) 0.66181(11) 0.0271 1.0000 Uani . . . . . .
C21 C 0.2930(3) 0.0663(5) 0.71403(11) 0.0259 1.0000 Uani . . . . . .
C22 C 0.4290(3) 0.1421(4) 0.73161(10) 0.0219 1.0000 Uani . . . . . .
O23 O 0.4247(2) 0.2064(3) 0.77850(7) 0.0240 1.0000 Uani . . . . . .
C24 C 0.4181(3) 0.0808(5) 0.81177(11) 0.0267 1.0000 Uani . . . . . .
O25 O 0.4138(3) -0.0780(3) 0.80432(8) 0.0377 1.0000 Uani . . . . . .
C26 C 0.4209(5) 0.1663(6) 0.85787(13) 0.0482 1.0000 Uani . . . . . .
O27 O 0.5150(3) 0.6800(3) 0.69490(10) 0.0495 1.0000 Uani . . . . . .
O28 O 0.7628(3) 0.5969(4) 0.69977(11) 0.0603 1.0000 Uani . . . . . .
C29 C 0.6168(4) 0.5806(5) 0.77377(12) 0.0362 1.0000 Uani . . . . . .
H31 H 0.3894 0.4034 0.7135 0.0269 1.0000 Uiso R . . . . .
H41 H 0.3406 0.3560 0.6405 0.0274 1.0000 Uiso R . . . . .
H61 H 0.3811 0.1158 0.5714 0.0318 1.0000 Uiso R . . . . .
H62 H 0.5328 0.1798 0.5529 0.0324 1.0000 Uiso R . . . . .
H81 H 0.5364 0.5539 0.5835 0.0439 1.0000 Uiso R . . . . .
H91 H 0.4450 0.8198 0.5520 0.0526 1.0000 Uiso R . . . . .
H101 H 0.2481 0.8100 0.5058 0.0454 1.0000 Uiso R . . . . .
H111 H 0.1401 0.5383 0.4912 0.0493 1.0000 Uiso R . . . . .
H121 H 0.2304 0.2741 0.5220 0.0477 1.0000 Uiso R . . . . .
H131 H 0.6144 0.0671 0.6633 0.0322 1.0000 Uiso R . . . . .
H132 H 0.5436 -0.0477 0.6235 0.0319 1.0000 Uiso R . . . . .
H151 H 0.7133 -0.1848 0.5784 0.0353 1.0000 Uiso R . . . . .
H161 H 0.9290 -0.1905 0.5431 0.0414 1.0000 Uiso R . . . . .
H171 H 1.0784 0.0516 0.5500 0.0424 1.0000 Uiso R . . . . .
H181 H 1.0102 0.3058 0.5901 0.0422 1.0000 Uiso R . . . . .
H191 H 0.7942 0.3150 0.6249 0.0387 1.0000 Uiso R . . . . .
H201 H 0.3378 -0.0173 0.6476 0.0352 1.0000 Uiso R . . . . .
H202 H 0.2058 0.1157 0.6491 0.0352 1.0000 Uiso R . . . . .
H211 H 0.2148 0.1327 0.7267 0.0322 1.0000 Uiso R . . . . .
H212 H 0.2854 -0.0618 0.7216 0.0324 1.0000 Uiso R . . . . .
H221 H 0.5055 0.0543 0.7280 0.0290 1.0000 Uiso R . . . . .
H261 H 0.3784 0.0874 0.8799 0.0765 1.0000 Uiso R . . . . .
H262 H 0.5152 0.1881 0.8675 0.0765 1.0000 Uiso R . . . . .
H263 H 0.3720 0.2785 0.8566 0.0766 1.0000 Uiso R . . . . .
H291 H 0.6355 0.7064 0.7845 0.0453 1.0000 Uiso . . . . . .
H292 H 0.6892 0.4985 0.7873 0.0453 1.0000 Uiso . . . . . .
H293 H 0.5230 0.5421 0.7844 0.0453 1.0000 Uiso . . . . . .

loop_
_atom_site_aniso_label
_atom_site_aniso_U_11
_atom_site_aniso_U_22
_atom_site_aniso_U_33
_atom_site_aniso_U_23
_atom_site_aniso_U_13
_atom_site_aniso_U_12
S1 0.0360(5) 0.0279(4) 0.0338(5) -0.0023(4) 0.0016(4) -0.0131(4)
O2 0.0229(11) 0.0256(11) 0.0258(11) -0.0036(9) 0.0018(9) -0.0039(10)
C3 0.0212(16) 0.0181(15) 0.0209(15) -0.0015(12) 0.0007(12) -0.0035(12)
C4 0.0194(15) 0.0236(16) 0.0206(15) -0.0020(12) -0.0028(12) -0.0002(14)
N5 0.0242(13) 0.0211(13) 0.0174(13) 0.0004(10) 0.0009(10) 0.0039(11)
C6 0.0294(17) 0.0209(16) 0.0204(15) -0.0015(13) -0.0022(13) -0.0005(14)
C7 0.0264(16) 0.0213(18) 0.0164(15) 0.0021(12) 0.0017(12) -0.0005(13)
C8 0.046(2) 0.0269(19) 0.0291(18) 0.0014(15) -0.0100(16) -0.0012(16)
C9 0.067(3) 0.0198(18) 0.040(2) 0.0017(16) -0.007(2) -0.0008(18)
C10 0.043(2) 0.035(2) 0.0287(19) 0.0113(15) 0.0025(16) 0.0147(18)
C11 0.034(2) 0.051(3) 0.037(2) 0.0157(18) -0.0115(16) 0.0011(17)
C12 0.036(2) 0.033(2) 0.037(2) 0.0055(15) -0.0088(16) -0.0101(16)
C13 0.0294(17) 0.0198(15) 0.0219(15) 0.0031(13) 0.0022(13) 0.0003(14)
C14 0.0270(16) 0.0265(16) 0.0159(14) 0.0031(13) -0.0026(12) 0.0015(15)
C15 0.0292(17) 0.0256(17) 0.0300(17) -0.0012(15) -0.0024(14) 0.0006(15)
C16 0.0320(19) 0.037(2) 0.0257(16) -0.0014(15) 0.0029(14) 0.0075(16)
C17 0.0266(18) 0.042(2) 0.0278(18) -0.0008(16) 0.0015(14) 0.0014(16)
C18 0.0287(19) 0.0326(19) 0.0368(19) -0.0018(16) 0.0018(15) -0.0042(16)
C19 0.0318(18) 0.0293(18) 0.0266(18) -0.0040(14) 0.0017(14) 0.0020(15)
C20 0.0232(16) 0.0337(19) 0.0242(16) -0.0010(14) -0.0043(13) -0.0047(15)
C21 0.0234(16) 0.0271(17) 0.0273(16) 0.0019(15) 0.0027(13) -0.0065(14)
C22 0.0251(17) 0.0212(15) 0.0195(15) -0.0021(13) 0.0037(13) 0.0003(14)
O23 0.0304(12) 0.0221(11) 0.0195(11) 0.0011(9) -0.0004(9) 0.0037(10)
C24 0.0284(18) 0.0271(18) 0.0244(16) 0.0071(14) 0.0004(13) 0.0025(15)
O25 0.0601(17) 0.0244(13) 0.0285(12) 0.0053(11) 0.0011(11) -0.0042(13)
C26 0.084(3) 0.035(2) 0.0257(19) 0.0006(17) -0.003(2) 0.004(2)
O27 0.072(2) 0.0242(14) 0.0516(17) 0.0067(13) -0.0135(15) -0.0057(13)
O28 0.0503(18) 0.068(2) 0.063(2) -0.0187(16) 0.0219(15) -0.0376(16)
C29 0.039(2) 0.036(2) 0.0328(19) -0.0118(17) -0.0055(16) -0.0025(18)

loop_
_atom_type_symbol
_atom_type_scat_dispersion_real
_atom_type_scat_dispersion_imag
_atom_type_scat_Cromer_Mann_a1
_atom_type_scat_Cromer_Mann_b1
_atom_type_scat_Cromer_Mann_a2
_atom_type_scat_Cromer_Mann_b2
_atom_type_scat_Cromer_Mann_a3
_atom_type_scat_Cromer_Mann_b3
_atom_type_scat_Cromer_Mann_a4
_atom_type_scat_Cromer_Mann_b4
_atom_type_scat_Cromer_Mann_c
_atom_type_scat_source
C 0.0033 0.0016 2.3100 20.8439 1.0200 10.2075 1.5886 0.5687 0.8650 51.6512 0.2156 'International Tables Vol C 4.2.6.8 and 6.1.1.4'
H 0.0000 0.0000 0.4930 10.5109 0.3229 26.1257 0.1402 3.1424 0.0408 57.7998 0.0030 'International Tables Vol C 4.2.6.8 and 6.1.1.4'
N 0.0061 0.0033 12.2126 0.0057 3.1322 9.8933 2.0125 28.9975 1.1663 0.5826 -11.5290 'International Tables Vol C 4.2.6.8 and 6.1.1.4'
O 0.0106 0.0060 3.0485 13.2771 2.2868 5.7011 1.5463 0.3239 0.8670 32.9089 0.2508 'International Tables Vol C 4.2.6.8 and 6.1.1.4'
S 0.1246 0.1234 6.9053 1.4679 5.2034 22.2151 1.4379 0.2536 1.5863 56.1720 0.8669 'International Tables Vol C 4.2.6.8 and 6.1.1.4'

loop_
_geom_angle_atom_site_label_1
_geom_angle_site_symmetry_1
_geom_angle_atom_site_label_2
_geom_angle_site_symmetry_2
_geom_angle_atom_site_label_3
_geom_angle_site_symmetry_3
_geom_angle
_geom_angle_publ_flag
O2 . S1 . O27 . 109.67(14) yes
O2 . S1 . O28 . 104.29(16) yes
O27 . S1 . O28 . 120.2(2) yes
O2 . S1 . C29 . 103.06(16) yes
O27 . S1 . C29 . 109.18(18) yes
O28 . S1 . C29 . 108.98(18) yes
S1 . O2 . C3 . 119.24(19) yes
O2 . C3 . C4 . 113.5(2) yes
O2 . C3 . C22 . 111.8(2) yes
C4 . C3 . C22 . 107.1(2) yes
O2 . C3 . H31 . 107.9 no
C4 . C3 . H31 . 108.5 no
C22 . C3 . H31 . 107.9 no
C3 . C4 . N5 . 113.9(2) yes
C3 . C4 . C20 . 103.0(2) yes
N5 . C4 . C20 . 116.4(3) yes
C3 . C4 . H41 . 108.0 no
N5 . C4 . H41 . 106.6 no
C20 . C4 . H41 . 108.6 no
C4 . N5 . C6 . 110.8(2) yes
C4 . N5 . C13 . 113.8(2) yes
C6 . N5 . C13 . 110.5(2) yes
N5 . C6 . C7 . 113.8(2) yes
N5 . C6 . H61 . 109.3 no
C7 . C6 . H61 . 109.6 no
N5 . C6 . H62 . 106.7 no
C7 . C6 . H62 . 107.7 no
H61 . C6 . H62 . 109.6 no
C6 . C7 . C8 . 122.0(3) yes
C6 . C7 . C12 . 119.9(3) yes
C8 . C7 . C12 . 118.1(3) yes
C7 . C8 . C9 . 120.5(3) yes
C7 . C8 . H81 . 119.2 no
C9 . C8 . H81 . 120.3 no
C8 . C9 . C10 . 120.4(3) yes
C8 . C9 . H91 . 120.6 no
C10 . C9 . H91 . 118.9 no
C9 . C10 . C11 . 119.3(3) yes
C9 . C10 . H101 . 119.6 no
C11 . C10 . H101 . 121.0 no
C10 . C11 . C12 . 120.6(3) yes
C10 . C11 . H111 . 119.8 no
C12 . C11 . H111 . 119.7 no
C11 . C12 . C7 . 121.0(3) yes
C11 . C12 . H121 . 120.0 no
C7 . C12 . H121 . 119.0 no
N5 . C13 . C14 . 112.7(3) yes
N5 . C13 . H131 . 106.7 no
C14 . C13 . H131 . 108.8 no
N5 . C13 . H132 . 110.5 no
C14 . C13 . H132 . 109.9 no
H131 . C13 . H132 . 107.9 no
C13 . C14 . C15 . 120.3(3) yes
C13 . C14 . C19 . 120.9(3) yes
C15 . C14 . C19 . 118.7(3) yes
C14 . C15 . C16 . 120.4(3) yes
C14 . C15 . H151 . 119.6 no
C16 . C15 . H151 . 120.1 no
C15 . C16 . C17 . 120.4(3) yes
C15 . C16 . H161 . 119.6 no
C17 . C16 . H161 . 120.0 no
C16 . C17 . C18 . 119.9(3) yes
C16 . C17 . H171 . 120.3 no
C18 . C17 . H171 . 119.8 no
C17 . C18 . C19 . 119.9(3) yes
C17 . C18 . H181 . 119.9 no
C19 . C18 . H181 . 120.2 no
C14 . C19 . C18 . 120.6(3) yes
C14 . C19 . H191 . 119.6 no
C18 . C19 . H191 . 119.7 no
C4 . C20 . C21 . 106.8(2) yes
C4 . C20 . H201 . 108.7 no
C21 . C20 . H201 . 109.6 no
C4 . C20 . H202 . 110.3 no
C21 . C20 . H202 . 111.0 no
H201 . C20 . H202 . 110.4 no
C20 . C21 . C22 . 104.7(2) yes
C20 . C21 . H211 . 110.5 no
C22 . C21 . H211 . 110.5 no
C20 . C21 . H212 . 110.2 no
C22 . C21 . H212 . 110.7 no
H211 . C21 . H212 . 110.2 no
C21 . C22 . C3 . 102.8(3) yes
C21 . C22 . O23 . 114.1(2) yes
C3 . C22 . O23 . 106.8(2) yes
C21 . C22 . H221 . 111.0 no
C3 . C22 . H221 . 111.3 no
O23 . C22 . H221 . 110.4 no
C22 . O23 . C24 . 117.0(2) yes
O23 . C24 . O25 . 123.5(3) yes
O23 . C24 . C26 . 110.8(3) yes
O25 . C24 . C26 . 125.7(3) yes
C24 . C26 . H261 . 109.8 no
C24 . C26 . H262 . 110.0 no
H261 . C26 . H262 . 108.4 no
C24 . C26 . H263 . 109.5 no
H261 . C26 . H263 . 110.0 no
H262 . C26 . H263 . 109.1 no
S1 . C29 . H291 . 109.8 no
S1 . C29 . H292 . 109.7 no
H291 . C29 . H292 . 108.9 no
S1 . C29 . H293 . 110.0 no
H291 . C29 . H293 . 109.3 no
H292 . C29 . H293 . 109.1 no

loop_
_geom_bond_atom_site_label_1
_geom_bond_site_symmetry_1
_geom_bond_atom_site_label_2
_geom_bond_site_symmetry_2
_geom_bond_distance
_geom_bond_publ_flag
S1 . O2 . 1.579(2) yes
S1 . O27 . 1.421(3) yes
S1 . O28 . 1.423(3) yes
S1 . C29 . 1.758(4) yes
O2 . C3 . 1.452(4) yes
C3 . C4 . 1.553(4) yes
C3 . C22 . 1.508(4) yes
C3 . H31 . 0.999 no
C4 . N5 . 1.470(4) yes
C4 . C20 . 1.562(4) yes
C4 . H41 . 1.001 no
N5 . C6 . 1.466(4) yes
N5 . C13 . 1.471(4) yes
C6 . C7 . 1.507(4) yes
C6 . H61 . 0.999 no
C6 . H62 . 1.000 no
C7 . C8 . 1.383(5) yes
C7 . C12 . 1.384(5) yes
C8 . C9 . 1.384(5) yes
C8 . H81 . 0.948 no
C9 . C10 . 1.386(6) yes
C9 . H91 . 0.952 no
C10 . C11 . 1.354(6) yes
C10 . H101 . 0.945 no
C11 . C12 . 1.386(5) yes
C11 . H111 . 0.946 no
C12 . H121 . 0.944 no
C13 . C14 . 1.516(4) yes
C13 . H131 . 0.973 no
C13 . H132 . 0.991 no
C14 . C15 . 1.384(5) yes
C14 . C19 . 1.387(5) yes
C15 . C16 . 1.390(5) yes
C15 . H151 . 0.946 no
C16 . C17 . 1.362(5) yes
C16 . H161 . 0.946 no
C17 . C18 . 1.384(5) yes
C17 . H171 . 0.945 no
C18 . C19 . 1.382(5) yes
C18 . H181 . 0.943 no
C19 . H191 . 0.950 no
C20 . C21 . 1.538(4) yes
C20 . H201 . 0.988 no
C20 . H202 . 0.975 no
C21 . C22 . 1.509(4) yes
C21 . H211 . 0.978 no
C21 . H212 . 0.981 no
C22 . O23 . 1.451(4) yes
C22 . H221 . 0.991 no
O23 . C24 . 1.350(4) yes
C24 . O25 . 1.202(4) yes
C24 . C26 . 1.489(5) yes
C26 . H261 . 0.966 no
C26 . H262 . 0.961 no
C26 . H263 . 0.959 no
C29 . H291 . 1.002 no
C29 . H292 . 1.004 no
C29 . H293 . 1.000 no
